data_7201559
loop_
_publ_author_name
'Duan, Xianying'
'Lin, Jianguo'
'Li, Yizhi'
'Zhu, Chengjian'
'Meng, Qingjin'

_publ_section_title
;
 Syntheses, structures and properties of a series of organic--inorganic
 complexes based on methylenediisophthalic acid (H4MDIP)
;
_journal_issue 2
_journal_name_full CrystEngComm
_journal_page_first 207
_journal_paper_doi 10.1039/b709972j
_journal_volume 10
_journal_year 2008
_chemical_formula_moiety 'C17 H16 Ca2 O12, C H4 O, 4(H2 O)'
_chemical_formula_sum 'C18 H28 Ca2 O17'
_chemical_formula_weight 596.56
_chemical_name_systematic
;
?
;
_space_group_IT_number 15
_symmetry_cell_setting monoclinic
_symmetry_space_group_name_Hall '-C 2yc'
_symmetry_space_group_name_H-M 'C 1 2/c 1'
_atom_sites_solution_hydrogens geom
_atom_sites_solution_primary direct
_atom_sites_solution_secondary difmap
_audit_creation_method SHELXL-97
_cell_angle_alpha 90.00
_cell_angle_beta 116.932(17)
_cell_angle_gamma 90.00
_cell_formula_units_Z 8
_cell_length_a 19.436(18)
_cell_length_b 13.549(13)
_cell_length_c 20.662(19)
_cell_measurement_reflns_used 868
_cell_measurement_temperature 291(2)
_cell_measurement_theta_max 27.846
_cell_measurement_theta_min 2.458
_cell_volume 4851(8)
_computing_cell_refinement 'Bruker SMART'
_computing_data_collection 'Bruker SMART'
_computing_data_reduction 'Bruker SAINT'
_computing_molecular_graphics 'Bruker SHELXTL'
_computing_publication_material 'Bruker SHELXTL'
_computing_structure_refinement 'Bruker SHELXTL'
_computing_structure_solution 'Bruker SHELXTL'
_diffrn_ambient_temperature 291(2)
_diffrn_measured_fraction_theta_full 0.994
_diffrn_measured_fraction_theta_max 0.994
_diffrn_measurement_device_type 'CCD area detector'
_diffrn_measurement_method 'phi and omega scans'
_diffrn_radiation_monochromator graphite
_diffrn_radiation_source 'fine-focus sealed tube'
_diffrn_radiation_type MoK\a
_diffrn_radiation_wavelength 0.71073
_diffrn_reflns_av_R_equivalents 0.0319
_diffrn_reflns_av_sigmaI/netI 0.0420
_diffrn_reflns_limit_h_max 23
_diffrn_reflns_limit_h_min -23
_diffrn_reflns_limit_k_max 15
_diffrn_reflns_limit_k_min -16
_diffrn_reflns_limit_l_max 25
_diffrn_reflns_limit_l_min -18
_diffrn_reflns_number 12664
_diffrn_reflns_theta_full 25.99
_diffrn_reflns_theta_max 25.99
_diffrn_reflns_theta_min 1.92
_exptl_absorpt_coefficient_mu 0.554
_exptl_absorpt_correction_T_max 0.8879
_exptl_absorpt_correction_T_min 0.8515
_exptl_absorpt_correction_type multi-scan
_exptl_absorpt_process_details 'SADABS, Bruker(2000)'
_exptl_crystal_colour yellow
_exptl_crystal_density_diffrn 1.634
_exptl_crystal_density_method 'not measured'
_exptl_crystal_description block
_exptl_crystal_F_000 2496
_exptl_crystal_size_max 0.30
_exptl_crystal_size_mid 0.24
_exptl_crystal_size_min 0.22
_refine_diff_density_max 0.257
_refine_diff_density_min -0.308
_refine_diff_density_rms 0.055
_refine_ls_extinction_method none
_refine_ls_goodness_of_fit_ref 1.039
_refine_ls_hydrogen_treatment constr
_refine_ls_matrix_type full
_refine_ls_number_parameters 335
_refine_ls_number_reflns 4744
_refine_ls_number_restraints 0
_refine_ls_restrained_S_all 1.039
_refine_ls_R_factor_all 0.0734
_refine_ls_R_factor_gt 0.0525
_refine_ls_shift/su_max 0.000
_refine_ls_shift/su_mean 0.000
_refine_ls_structure_factor_coef Fsqd
_refine_ls_weighting_details 'calc w=1/[\s^2^(Fo^2^)+(0.0461P)^2^+7.7043P] where P=(Fo^2^+2Fc^2^)/3'
_refine_ls_weighting_scheme calc
_refine_ls_wR_factor_gt 0.1110
_refine_ls_wR_factor_ref 0.1171
_reflns_number_gt 3681
_reflns_number_total 4744
_reflns_threshold_expression >2sigma(I)
_cod_data_source_file b709972j.txt
_cod_data_source_block Ca
_cod_original_sg_symbol_H-M 'C 2/c'
_cod_database_code 7201559

loop_
_symmetry_equiv_pos_as_xyz
'x, y, z'
'-x, y, -z+1/2'
'x+1/2, y+1/2, z'
'-x+1/2, y+1/2, -z+1/2'
'-x, -y, -z'
'x, -y, z-1/2'
'-x+1/2, -y+1/2, -z'
'x+1/2, -y+1/2, z-1/2'

loop_
_atom_site_label
_atom_site_type_symbol
_atom_site_fract_x
_atom_site_fract_y
_atom_site_fract_z
_atom_site_U_iso_or_equiv
_atom_site_adp_type
_atom_site_occupancy
_atom_site_symmetry_multiplicity
_atom_site_calc_flag
_atom_site_refinement_flags
_atom_site_disorder_assembly
_atom_site_disorder_group
C1 C 0.36568(17) 0.0414(2) 0.19122(18) 0.0386(7) Uani 1 1 d . . .
C2 C 0.34781(17) 0.1273(2) 0.21630(17) 0.0372(7) Uani 1 1 d . . .
H2 H 0.3157 0.1254 0.2387 0.045 Uiso 1 1 calc R . .
C3 C 0.37797(17) 0.2166(2) 0.20796(17) 0.0378(7) Uani 1 1 d . . .
C4 C 0.42207(16) 0.2198(2) 0.17127(16) 0.0363(7) Uani 1 1 d . . .
H4 H 0.4392 0.2804 0.1630 0.044 Uiso 1 1 calc R . .
C5 C 0.4414(2) 0.1333(2) 0.14631(18) 0.0460(8) Uani 1 1 d . . .
C6 C 0.41371(18) 0.0448(3) 0.15817(18) 0.0420(7) Uani 1 1 d . . .
H6 H 0.4276 -0.0137 0.1437 0.050 Uiso 1 1 calc R . .
C7 C 0.48803(17) 0.1352(2) 0.10378(17) 0.0376(7) Uani 1 1 d . . .
H7A H 0.5177 0.1958 0.1145 0.045 Uiso 1 1 calc R . .
H7B H 0.5240 0.0803 0.1189 0.045 Uiso 1 1 calc R . .
C8 C 0.43644(19) 0.1286(3) 0.02304(18) 0.0431(8) Uani 1 1 d . . .
C9 C 0.41624(18) 0.2128(2) -0.01967(17) 0.0401(7) Uani 1 1 d . . .
H9 H 0.4352 0.2737 0.0016 0.048 Uiso 1 1 calc R . .
C10 C 0.36810(17) 0.2076(2) -0.09374(17) 0.0388(7) Uani 1 1 d . . .
C11 C 0.33624(18) 0.1177(2) -0.12603(18) 0.0402(7) Uani 1 1 d . . .
H11 H 0.3030 0.1145 -0.1755 0.048 Uiso 1 1 calc R . .
C12 C 0.35467(18) 0.0328(2) -0.08361(18) 0.0389(7) Uani 1 1 d . . .
C13 C 0.40585(17) 0.0394(2) -0.01037(17) 0.0371(7) Uani 1 1 d . . .
H13 H 0.4201 -0.0181 0.0172 0.044 Uiso 1 1 calc R . .
C14 C 0.32963(19) -0.0555(2) 0.19561(18) 0.0404(7) Uani 1 1 d . . .
C15 C 0.36067(16) 0.3085(2) 0.23919(16) 0.0327(6) Uani 1 1 d . . .
C16 C 0.35003(18) 0.2988(2) -0.14029(18) 0.0402(7) Uani 1 1 d . . .
C17 C 0.31798(18) -0.0644(2) -0.11698(18) 0.0383(7) Uani 1 1 d . . .
C18 C 0.26921(18) 0.3789(2) 0.99361(18) 0.0378(7) Uani 1 1 d . . .
H18A H 0.2977 0.3407 1.0367 0.057 Uiso 1 1 calc R . .
H18B H 0.2502 0.3362 0.9520 0.057 Uiso 1 1 calc R . .
H18C H 0.2266 0.4106 0.9966 0.057 Uiso 1 1 calc R . .
Ca1 Ca 0.25342(4) -0.24453(5) 0.17113(4) 0.04155(18) Uani 1 1 d . . .
Ca2 Ca 0.16060(4) 0.00807(5) 0.21055(4) 0.04079(18) Uani 1 1 d . . .
O1 O 0.36352(14) -0.13381(18) 0.19675(12) 0.0485(6) Uani 1 1 d . . .
O2 O 0.26574(13) -0.05461(17) 0.19671(12) 0.0435(5) Uani 1 1 d . . .
O3 O 0.33347(13) 0.29892(16) 0.28303(13) 0.0482(6) Uani 1 1 d . . .
O4 O 0.37499(14) 0.39161(18) 0.22116(13) 0.0507(6) Uani 1 1 d . . .
O5 O 0.36292(12) 0.38256(16) -0.10900(11) 0.0386(5) Uani 1 1 d . . .
O6 O 0.32463(13) 0.29177(15) -0.20749(12) 0.0427(5) Uani 1 1 d . . .
O7 O 0.25987(13) -0.06439(17) -0.17801(12) 0.0468(6) Uani 1 1 d . . .
O8 O 0.34641(13) -0.14347(16) -0.08294(12) 0.0433(5) Uani 1 1 d . . .
O9 O 0.19899(13) -0.15285(15) 0.05710(11) 0.0419(5) Uani 1 1 d . . .
H9A H 0.1504 -0.1532 0.0416 0.050 Uiso 1 1 d R . .
H9B H 0.2079 -0.1888 0.0280 0.050 Uiso 1 1 d R . .
O10 O 0.32966(13) -0.31857(16) 0.11924(12) 0.0426(5) Uani 1 1 d . . .
H10A H 0.3028 -0.3626 0.0891 0.051 Uiso 1 1 d R . .
H10B H 0.3690 -0.3465 0.1524 0.051 Uiso 1 1 d R . .
O11 O 0.05892(14) -0.07466(18) 0.10626(13) 0.0577(7) Uani 1 1 d . . .
H11A H 0.0155 -0.0692 0.1066 0.069 Uiso 1 1 d R . .
H11B H 0.0676 -0.1334 0.0974 0.069 Uiso 1 1 d R . .
O12 O 0.05002(13) 0.08727(16) 0.20814(12) 0.0433(5) Uani 1 1 d . . .
H12C H 0.0090 0.0639 0.1741 0.052 Uiso 1 1 d R . .
H12B H 0.0531 0.1487 0.2016 0.052 Uiso 1 1 d R . .
O13 O 0.40542(13) 0.50060(19) 0.12892(13) 0.0505(6) Uani 1 1 d . . .
H13D H 0.4008 0.4939 0.1677 0.061 Uiso 1 1 d R . .
H13B H 0.3653 0.4786 0.0930 0.061 Uiso 1 1 d R . .
O14 O 0.31767(12) 0.45058(17) 0.98702(12) 0.0440(5) Uani 1 1 d . . .
H14A H 0.3354 0.4273 0.9594 0.053 Uiso 1 1 d R . .
O15 O 0.41539(13) 0.77560(18) 0.05373(13) 0.0521(7) Uani 1 1 d . . .
H15A H 0.3923 0.7985 0.0109 0.063 Uiso 1 1 d R . .
H15B H 0.4036 0.8096 0.0818 0.063 Uiso 1 1 d R . .
O16 O 0.00206(13) 0.28942(16) 0.18791(12) 0.0467(6) Uani 1 1 d . . .
H16C H 0.0023 0.2780 0.2285 0.056 Uiso 1 1 d R . .
H16D H 0.0467 0.3087 0.1955 0.056 Uiso 1 1 d R . .
O17 O 0.03233(13) 0.91732(18) 0.97659(13) 0.0508(6) Uani 1 1 d . . .
H17D H 0.0573 0.9370 0.9543 0.061 Uiso 1 1 d R . .
H17B H 0.0258 0.8584 0.9608 0.061 Uiso 1 1 d R . .

loop_
_atom_site_aniso_label
_atom_site_aniso_U_11
_atom_site_aniso_U_22
_atom_site_aniso_U_33
_atom_site_aniso_U_23
_atom_site_aniso_U_13
_atom_site_aniso_U_12
C1 0.0320(16) 0.0369(17) 0.0446(18) -0.0004(14) 0.0153(14) 0.0004(13)
C2 0.0325(16) 0.0399(17) 0.0385(17) -0.0018(13) 0.0157(14) 0.0002(13)
C3 0.0332(16) 0.0345(16) 0.0393(17) -0.0022(13) 0.0108(13) 0.0003(13)
C4 0.0298(15) 0.0349(16) 0.0363(17) -0.0012(13) 0.0079(13) -0.0023(12)
C5 0.0446(19) 0.0396(19) 0.0391(19) -0.0003(14) 0.0061(15) -0.0022(15)
C6 0.0370(17) 0.0445(19) 0.0425(18) 0.0000(15) 0.0163(14) 0.0011(14)
C7 0.0265(15) 0.0416(18) 0.0381(17) -0.0014(14) 0.0090(13) -0.0028(13)
C8 0.0410(18) 0.0429(19) 0.0390(18) 0.0007(14) 0.0126(15) -0.0017(15)
C9 0.0373(16) 0.0361(17) 0.0409(18) -0.0020(14) 0.0123(14) -0.0051(13)
C10 0.0342(15) 0.0373(17) 0.0394(17) 0.0021(14) 0.0120(13) -0.0002(13)
C11 0.0358(17) 0.0391(18) 0.0367(17) -0.0003(14) 0.0087(14) -0.0036(14)
C12 0.0375(17) 0.0358(17) 0.0426(18) -0.0024(14) 0.0174(14) -0.0049(13)
C13 0.0316(15) 0.0379(17) 0.0423(18) 0.0029(14) 0.0173(14) 0.0012(13)
C14 0.0362(17) 0.0393(18) 0.0446(19) -0.0014(15) 0.0172(14) -0.0046(14)
C15 0.0274(14) 0.0419(18) 0.0297(15) -0.0051(13) 0.0137(12) -0.0006(12)
C16 0.0345(16) 0.0364(17) 0.0433(19) 0.0023(14) 0.0121(14) -0.0033(14)
C17 0.0372(17) 0.0373(17) 0.0405(18) -0.0037(14) 0.0179(14) -0.0050(14)
C18 0.0401(17) 0.0455(18) 0.0449(19) 0.0067(14) 0.0342(15) -0.0066(14)
Ca1 0.0386(3) 0.0421(4) 0.0427(4) -0.0023(3) 0.0174(3) -0.0033(3)
Ca2 0.0347(3) 0.0420(4) 0.0428(4) 0.0041(3) 0.0150(3) 0.0009(3)
O1 0.0549(15) 0.0451(14) 0.0382(13) -0.0024(10) 0.0148(11) -0.0014(11)
O2 0.0453(13) 0.0429(13) 0.0344(12) -0.0033(10) 0.0110(10) -0.0077(10)
O3 0.0508(14) 0.0352(12) 0.0489(14) -0.0173(10) 0.0141(12) -0.0075(10)
O4 0.0468(14) 0.0483(15) 0.0472(14) -0.0060(12) 0.0125(11) -0.0036(11)
O5 0.0414(12) 0.0386(12) 0.0291(11) 0.0007(9) 0.0102(9) -0.0025(9)
O6 0.0524(13) 0.0283(11) 0.0375(13) 0.0039(9) 0.0118(10) -0.0050(10)
O7 0.0421(13) 0.0459(14) 0.0435(13) -0.0052(10) 0.0114(11) -0.0090(10)
O8 0.0508(13) 0.0372(13) 0.0331(12) 0.0002(10) 0.0115(10) -0.0032(10)
O9 0.0481(13) 0.0380(12) 0.0318(11) 0.0021(9) 0.0112(10) -0.0197(10)
O10 0.0437(12) 0.0395(12) 0.0438(13) -0.0176(10) 0.0191(10) -0.0082(10)
O11 0.0506(14) 0.0459(14) 0.0499(15) 0.0010(11) -0.0008(12) -0.0170(12)
O12 0.0413(12) 0.0402(13) 0.0432(13) 0.0101(10) 0.0146(10) 0.0079(10)
O13 0.0448(13) 0.0669(16) 0.0545(14) -0.0009(12) 0.0354(12) -0.0169(12)
O14 0.0398(12) 0.0503(14) 0.0388(13) -0.0045(10) 0.0152(10) -0.0015(10)
O15 0.0434(13) 0.0623(17) 0.0458(14) 0.0197(12) 0.0160(11) -0.0148(11)
O16 0.0474(13) 0.0383(12) 0.0479(14) -0.0162(10) 0.0158(11) 0.0020(10)
O17 0.0464(14) 0.0470(14) 0.0463(14) 0.0122(11) 0.0098(11) 0.0190(11)

loop_
_atom_type_symbol
_atom_type_description
_atom_type_scat_dispersion_real
_atom_type_scat_dispersion_imag
_atom_type_scat_source
C C 0.0033 0.0016 'International Tables Vol C Tables 4.2.6.8 and 6.1.1.4'
H H 0.0000 0.0000 'International Tables Vol C Tables 4.2.6.8 and 6.1.1.4'
O O 0.0106 0.0060 'International Tables Vol C Tables 4.2.6.8 and 6.1.1.4'
Ca Ca 0.2262 0.3064 'International Tables Vol C Tables 4.2.6.8 and 6.1.1.4'

loop_
_geom_angle_atom_site_label_1
_geom_angle_atom_site_label_2
_geom_angle_atom_site_label_3
_geom_angle
_geom_angle_site_symmetry_1
_geom_angle_site_symmetry_3
_geom_angle_publ_flag
C2 C1 C6 119.8(3) . . ?
C2 C1 C14 120.5(3) . . ?
C6 C1 C14 119.6(3) . . ?
C1 C2 C3 119.7(3) . . ?
C1 C2 H2 120.1 . . ?
C3 C2 H2 120.1 . . ?
C4 C3 C2 119.9(3) . . ?
C4 C3 C15 121.6(3) . . ?
C2 C3 C15 118.5(3) . . ?
C3 C4 C5 120.9(3) . . ?
C3 C4 H4 119.5 . . ?
C5 C4 H4 119.5 . . ?
C6 C5 C4 118.1(3) . . ?
C6 C5 C7 119.9(3) . . ?
C4 C5 C7 121.9(3) . . ?
C5 C6 C1 121.4(3) . . ?
C5 C6 H6 119.3 . . ?
C1 C6 H6 119.3 . . ?
C8 C7 C5 111.5(3) . . ?
C8 C7 H7A 109.3 . . ?
C5 C7 H7A 109.3 . . ?
C8 C7 H7B 109.3 . . ?
C5 C7 H7B 109.3 . . ?
H7A C7 H7B 108.0 . . ?
C9 C8 C13 117.8(3) . . ?
C9 C8 C7 120.6(3) . . ?
C13 C8 C7 121.5(3) . . ?
C8 C9 C10 121.1(3) . . ?
C8 C9 H9 119.5 . . ?
C10 C9 H9 119.5 . . ?
C9 C10 C11 120.3(3) . . ?
C9 C10 C16 120.5(3) . . ?
C11 C10 C16 119.2(3) . . ?
C12 C11 C10 119.3(3) . . ?
C12 C11 H11 120.3 . . ?
C10 C11 H11 120.3 . . ?
C13 C12 C11 119.2(3) . . ?
C13 C12 C17 120.8(3) . . ?
C11 C12 C17 120.1(3) . . ?
C8 C13 C12 122.2(3) . . ?
C8 C13 H13 118.9 . . ?
C12 C13 H13 118.9 . . ?
O1 C14 O2 122.0(3) . . ?
O1 C14 C1 119.1(3) . . ?
O2 C14 C1 118.9(3) . . ?
O1 C14 Ca1 58.11(18) . . ?
O2 C14 Ca1 65.01(17) . . ?
C1 C14 Ca1 167.5(2) . . ?
O3 C15 O4 122.2(3) . . ?
O3 C15 C3 118.4(3) . . ?
O4 C15 C3 119.4(3) . . ?
O3 C15 Ca2 70.77(17) . 4 ?
O4 C15 Ca2 51.45(17) . 4 ?
C3 C15 Ca2 170.7(2) . 4 ?
O6 C16 O5 121.4(3) . . ?
O6 C16 C10 120.5(3) . . ?
O5 C16 C10 118.1(3) . . ?
O6 C16 Ca2 67.48(17) . 7 ?
O5 C16 Ca2 54.13(16) . 7 ?
C10 C16 Ca2 169.9(2) . 7 ?
O7 C17 O8 121.8(3) . . ?
O7 C17 C12 118.9(3) . . ?
O8 C17 C12 119.3(3) . . ?
O7 C17 Ca1 63.81(17) . 7_545 ?
O8 C17 Ca1 58.12(17) . 7_545 ?
C12 C17 Ca1 175.6(2) . 7_545 ?
O14 C18 H18A 109.5 . . ?
O14 C18 H18B 109.5 . . ?
H18A C18 H18B 109.5 . . ?
O14 C18 H18C 109.5 . . ?
H18A C18 H18C 109.5 . . ?
H18B C18 H18C 109.5 . . ?
O6 Ca1 O3 79.69(10) 6_556 4_545 ?
O6 Ca1 O10 100.31(10) 6_556 . ?
O3 Ca1 O10 169.10(8) 4_545 . ?
O6 Ca1 O9 164.10(8) 6_556 . ?
O3 Ca1 O9 100.65(10) 4_545 . ?
O10 Ca1 O9 82.37(10) . . ?
O6 Ca1 O1 84.36(9) 6_556 . ?
O3 Ca1 O1 118.18(10) 4_545 . ?
O10 Ca1 O1 72.53(10) . . ?
O9 Ca1 O1 81.50(8) . . ?
O6 Ca1 O8 120.33(9) 6_556 7_545 ?
O3 Ca1 O8 89.05(11) 4_545 7_545 ?
O10 Ca1 O8 81.53(10) . 7_545 ?
O9 Ca1 O8 75.52(9) . 7_545 ?
O1 Ca1 O8 147.30(9) . 7_545 ?
O6 Ca1 O7 72.27(7) 6_556 7_545 ?
O3 Ca1 O7 96.85(8) 4_545 7_545 ?
O10 Ca1 O7 72.97(8) . 7_545 ?
O9 Ca1 O7 123.14(8) . 7_545 ?
O1 Ca1 O7 133.53(9) . 7_545 ?
O8 Ca1 O7 51.06(8) 7_545 7_545 ?
O6 Ca1 O2 95.56(8) 6_556 . ?
O3 Ca1 O2 71.91(8) 4_545 . ?
O10 Ca1 O2 118.79(8) . . ?
O9 Ca1 O2 69.78(8) . . ?
O1 Ca1 O2 50.75(8) . . ?
O8 Ca1 O2 135.88(8) 7_545 . ?
O7 Ca1 O2 165.06(8) 7_545 . ?
O6 Ca1 C14 92.72(9) 6_556 . ?
O3 Ca1 C14 96.45(10) 4_545 . ?
O10 Ca1 C14 94.43(10) . . ?
O9 Ca1 C14 71.41(9) . . ?
O1 Ca1 C14 25.33(8) . . ?
O8 Ca1 C14 146.93(9) 7_545 . ?
O7 Ca1 C14 157.74(9) 7_545 . ?
O2 Ca1 C14 25.72(8) . . ?
O6 Ca1 C17 96.68(10) 6_556 7_545 ?
O3 Ca1 C17 94.18(10) 4_545 7_545 ?
O10 Ca1 C17 74.97(10) . 7_545 ?
O9 Ca1 C17 99.14(10) . 7_545 ?
O1 Ca1 C17 147.11(9) . 7_545 ?
O8 Ca1 C17 25.55(8) 7_545 7_545 ?
O7 Ca1 C17 25.54(8) 7_545 7_545 ?
O2 Ca1 C17 159.48(9) . 7_545 ?
C14 Ca1 C17 166.91(10) . 7_545 ?
O6 Ca1 Ca2 40.71(5) 6_556 4_545 ?
O3 Ca1 Ca2 98.02(7) 4_545 4_545 ?
O10 Ca1 Ca2 75.77(8) . 4_545 ?
O9 Ca1 Ca2 152.46(6) . 4_545 ?
O1 Ca1 Ca2 107.10(8) . 4_545 ?
O8 Ca1 Ca2 84.76(8) 7_545 4_545 ?
O7 Ca1 Ca2 33.72(6) 7_545 4_545 ?
O2 Ca1 Ca2 136.00(7) . 4_545 ?
C14 Ca1 Ca2 126.27(9) . 4_545 ?
C17 Ca1 Ca2 59.27(9) 7_545 4_545 ?
O6 Ca1 Ca2 96.59(7) 6_556 . ?
O3 Ca1 Ca2 41.80(6) 4_545 . ?
O10 Ca1 Ca2 147.98(6) . . ?
O9 Ca1 Ca2 74.38(8) . . ?
O1 Ca1 Ca2 82.38(9) . . ?
O8 Ca1 Ca2 112.68(8) 7_545 . ?
O7 Ca1 Ca2 138.58(7) 7_545 . ?
O2 Ca1 Ca2 31.88(6) . . ?
C14 Ca1 Ca2 57.59(9) . . ?
C17 Ca1 Ca2 129.77(9) 7_545 . ?
Ca2 Ca1 Ca2 131.94(5) 4_545 . ?
O6 Ca1 H9B 164.5 6_556 . ?
O3 Ca1 H9B 114.8 4_545 . ?
O10 Ca1 H9B 66.6 . . ?
O9 Ca1 H9B 17.2 . . ?
O1 Ca1 H9B 83.7 . . ?
O8 Ca1 H9B 67.6 7_545 . ?
O7 Ca1 H9B 109.6 7_545 . ?
O2 Ca1 H9B 84.5 . . ?
C14 Ca1 H9B 80.6 . . ?
C17 Ca1 H9B 88.1 7_545 . ?
Ca2 Ca1 H9B 135.6 4_545 . ?
Ca2 Ca1 H9B 91.6 . . ?
O2 Ca2 O7 82.17(10) . 6_556 ?
O2 Ca2 O12 170.91(8) . . ?
O7 Ca2 O12 101.87(10) 6_556 . ?
O2 Ca2 O4 109.28(10) . 4_545 ?
O7 Ca2 O4 88.01(11) 6_556 4_545 ?
O12 Ca2 O4 79.18(10) . 4_545 ?
O2 Ca2 O5 87.09(9) . 7 ?
O7 Ca2 O5 113.24(10) 6_556 7 ?
O12 Ca2 O5 83.83(8) . 7 ?
O4 Ca2 O5 155.21(9) 4_545 7 ?
O2 Ca2 O11 97.35(11) . . ?
O7 Ca2 O11 170.67(9) 6_556 . ?
O12 Ca2 O11 79.99(11) . . ?
O4 Ca2 O11 83.35(11) 4_545 . ?
O5 Ca2 O11 75.98(10) 7 . ?
O2 Ca2 O6 104.48(8) . 7 ?
O7 Ca2 O6 69.74(8) 6_556 7 ?
O12 Ca2 O6 69.85(9) . 7 ?
O4 Ca2 O6 136.27(9) 4_545 7 ?
O5 Ca2 O6 49.98(8) 7 7 ?
O11 Ca2 O6 119.19(8) . 7 ?
O2 Ca2 O3 67.98(8) . 4_545 ?
O7 Ca2 O3 106.21(8) 6_556 4_545 ?
O12 Ca2 O3 117.91(8) . 4_545 ?
O4 Ca2 O3 48.47(9) 4_545 4_545 ?
O5 Ca2 O3 129.46(8) 7 4_545 ?
O11 Ca2 O3 65.27(8) . 4_545 ?
O6 Ca2 O3 172.15(7) 7 4_545 ?
O2 Ca2 C16 97.56(9) . 7 ?
O7 Ca2 C16 92.14(10) 6_556 7 ?
O12 Ca2 C16 74.28(9) . 7 ?
O4 Ca2 C16 152.91(9) 4_545 7 ?
O5 Ca2 C16 25.05(8) 7 7 ?
O11 Ca2 C16 97.16(10) . 7 ?
O6 Ca2 C16 24.99(8) 7 7 ?
O3 Ca2 C16 154.18(9) 4_545 7 ?
O2 Ca2 C15 88.86(9) . 4_545 ?
O7 Ca2 C15 97.69(10) 6_556 4_545 ?
O12 Ca2 C15 98.58(9) . 4_545 ?
O4 Ca2 C15 23.99(8) 4_545 4_545 ?
O5 Ca2 C15 147.88(8) 7 4_545 ?
O11 Ca2 C15 72.97(10) . 4_545 ?
O6 Ca2 C15 159.74(8) 7 4_545 ?
O3 Ca2 C15 24.49(8) 4_545 4_545 ?
C16 Ca2 C15 168.92(8) 7 4_545 ?
O2 Ca2 Ca1 103.28(7) . 4 ?
O7 Ca2 Ca1 37.86(6) 6_556 4 ?
O12 Ca2 Ca1 76.16(8) . 4 ?
O4 Ca2 Ca1 109.74(9) 4_545 4 ?
O5 Ca2 Ca1 83.18(9) 7 4 ?
O11 Ca2 Ca1 149.77(7) . 4 ?
O6 Ca2 Ca1 33.96(6) 7 4 ?
O3 Ca2 Ca1 143.52(6) 4_545 4 ?
C16 Ca2 Ca1 58.66(9) 7 4 ?
C15 Ca2 Ca1 128.65(9) 4_545 4 ?
O2 Ca2 Ca1 36.06(6) . . ?
O7 Ca2 Ca1 102.92(8) 6_556 . ?
O12 Ca2 Ca1 147.35(6) . . ?
O4 Ca2 Ca1 80.79(9) 4_545 . ?
O5 Ca2 Ca1 105.26(8) 7 . ?
O11 Ca2 Ca1 72.28(9) . . ?
O6 Ca2 Ca1 139.51(7) 7 . ?
O3 Ca2 Ca1 33.59(6) 4_545 . ?
C16 Ca2 Ca1 125.33(9) 7 . ?
C15 Ca2 Ca1 57.27(8) 4_545 . ?
Ca1 Ca2 Ca1 135.34(5) 4 . ?
O2 Ca2 H12B 155.8 . . ?
O7 Ca2 H12B 95.8 6_556 . ?
O12 Ca2 H12B 16.9 . . ?
O4 Ca2 H12B 94.7 4_545 . ?
O5 Ca2 H12B 71.5 7 . ?
O11 Ca2 H12B 88.4 . . ?
O6 Ca2 H12B 53.1 7 . ?
O3 Ca2 H12B 134.7 4_545 . ?
C16 Ca2 H12B 58.4 7 . ?
C15 Ca2 H12B 115.2 4_545 . ?
Ca1 Ca2 H12B 64.1 4 . ?
Ca1 Ca2 H12B 160.5 . . ?
C14 O1 Ca1 96.6(2) . . ?
C14 O2 Ca2 158.6(2) . . ?
C14 O2 Ca1 89.28(19) . . ?
Ca2 O2 Ca1 112.05(9) . . ?
C15 O3 Ca1 159.5(2) . 4 ?
C15 O3 Ca2 84.75(19) . 4 ?
Ca1 O3 Ca2 104.61(9) 4 4 ?
C15 O4 Ca2 104.6(2) . 4 ?
C16 O5 Ca2 100.8(2) . 7 ?
C16 O6 Ca1 163.1(2) . 6 ?
C16 O6 Ca2 87.53(18) . 7 ?
Ca1 O6 Ca2 105.33(8) 6 7 ?
C17 O7 Ca2 160.9(2) . 6 ?
C17 O7 Ca1 90.65(19) . 7_545 ?
Ca2 O7 Ca1 108.42(9) 6 7_545 ?
C17 O8 Ca1 96.33(19) . 7_545 ?
Ca1 O9 H9A 106.4 . . ?
Ca1 O9 H9B 104.7 . . ?
H9A O9 H9B 106.1 . . ?
Ca1 O10 H10A 108.7 . . ?
Ca1 O10 H10B 109.7 . . ?
H10A O10 H10B 108.0 . . ?
Ca2 O11 H11A 111.3 . . ?
Ca2 O11 H11B 117.4 . . ?
H11A O11 H11B 112.1 . . ?
Ca2 O12 H12C 110.4 . . ?
Ca2 O12 H12B 108.5 . . ?
H12C O12 H12B 109.9 . . ?
H13D O13 H13B 109.8 . . ?
C18 O14 H14A 107.6 . . ?
H15A O15 H15B 109.5 . . ?
H16C O16 H16D 108.9 . . ?
H17D O17 H17B 96.3 . . ?

loop_
_geom_bond_atom_site_label_1
_geom_bond_atom_site_label_2
_geom_bond_distance
_geom_bond_site_symmetry_2
_geom_bond_publ_flag
C1 C2 1.381(4) . ?
C1 C6 1.384(4) . ?
C1 C14 1.510(5) . ?
C2 C3 1.388(4) . ?
C2 H2 0.9300 . ?
C3 C4 1.378(5) . ?
C3 C15 1.509(4) . ?
C4 C5 1.399(5) . ?
C4 H4 0.9300 . ?
C5 C6 1.381(5) . ?
C5 C7 1.521(5) . ?
C6 H6 0.9300 . ?
C7 C8 1.510(5) . ?
C7 H7A 0.9700 . ?
C7 H7B 0.9700 . ?
C8 C9 1.385(5) . ?
C8 C13 1.386(5) . ?
C9 C10 1.388(5) . ?
C9 H9 0.9300 . ?
C10 C11 1.391(5) . ?
C10 C16 1.507(4) . ?
C11 C12 1.391(4) . ?
C11 H11 0.9300 . ?
C12 C13 1.387(5) . ?
C12 C17 1.508(4) . ?
C13 H13 0.9300 . ?
C14 O1 1.243(4) . ?
C14 O2 1.252(4) . ?
C14 Ca1 2.886(4) . ?
C15 O3 1.245(4) . ?
C15 O4 1.257(4) . ?
C15 Ca2 2.992(4) 4 ?
C16 O6 1.249(4) . ?
C16 O5 1.273(4) . ?
C16 Ca2 2.954(4) 7 ?
C17 O7 1.255(4) . ?
C17 O8 1.263(4) . ?
C17 Ca1 2.911(4) 7_545 ?
C18 O14 1.402(4) . ?
C18 H18A 0.9600 . ?
C18 H18B 0.9600 . ?
C18 H18C 0.9600 . ?
Ca1 O6 2.339(3) 6_556 ?
Ca1 O3 2.355(3) 4_545 ?
Ca1 O10 2.406(3) . ?
Ca1 O9 2.440(3) . ?
Ca1 O1 2.466(3) . ?
Ca1 O8 2.487(3) 7_545 ?
Ca1 O7 2.612(3) 7_545 ?
Ca1 O2 2.616(3) . ?
Ca1 C17 2.911(4) 7_545 ?
Ca1 Ca2 4.038(3) 4_545 ?
Ca1 Ca2 4.118(3) . ?
Ca1 H9B 2.7804 . ?
Ca2 O2 2.347(3) . ?
Ca2 O7 2.363(3) 6_556 ?
Ca2 O12 2.382(3) . ?
Ca2 O4 2.417(3) 4_545 ?
Ca2 O5 2.437(3) 7 ?
Ca2 O11 2.439(3) . ?
Ca2 O6 2.731(3) 7 ?
Ca2 O3 2.837(4) 4_545 ?
Ca2 C16 2.954(4) 7 ?
Ca2 C15 2.992(4) 4_545 ?
Ca2 Ca1 4.038(3) 4 ?
Ca2 H12B 2.7716 . ?
O3 Ca1 2.355(3) 4 ?
O3 Ca2 2.837(4) 4 ?
O4 Ca2 2.417(3) 4 ?
O5 Ca2 2.437(3) 7 ?
O6 Ca1 2.339(3) 6 ?
O6 Ca2 2.731(3) 7 ?
O7 Ca2 2.363(3) 6 ?
O7 Ca1 2.612(3) 7_545 ?
O8 Ca1 2.487(3) 7_545 ?
O9 H9A 0.8498 . ?
O9 H9B 0.8502 . ?
O10 H10A 0.8499 . ?
O10 H10B 0.8503 . ?
O11 H11A 0.8504 . ?
O11 H11B 0.8496 . ?
O12 H12C 0.8501 . ?
O12 H12B 0.8499 . ?
O13 H13D 0.8504 . ?
O13 H13B 0.8499 . ?
O14 H14A 0.8499 . ?
O15 H15A 0.8499 . ?
O15 H15B 0.8501 . ?
O16 H16C 0.8501 . ?
O16 H16D 0.8500 . ?
O17 H17D 0.8500 . ?
O17 H17B 0.8500 . ?

loop_
_geom_hbond_atom_site_label_D
_geom_hbond_atom_site_label_H
_geom_hbond_atom_site_label_A
_geom_hbond_distance_DH
_geom_hbond_distance_HA
_geom_hbond_distance_DA
_geom_hbond_angle_DHA
_geom_hbond_site_symmetry_A
O9 H9A O17 0.85 2.28 3.047(4) 150.6 1_544
O12 H12C O13 0.85 1.99 2.791(4) 156.8 3_445
O12 H12B O16 0.85 2.11 2.862(4) 147.6 .
O13 H13D O4 0.85 1.97 2.680(4) 139.8 .
O13 H13B O14 0.85 1.99 2.727(4) 144.4 1_554
O14 H14A O5 0.85 1.83 2.672(4) 173.2 1_556
O15 H15A O8 0.85 1.90 2.747(4) 175.9 1_565
O16 H16C O16 0.85 1.77 2.603(5) 164.3 2
O17 H17B O15 0.85 2.24 2.972(4) 144.8 7_566
